data_7062103
loop_
_publ_author_name
'Podjed, Nina'
'Modec, Barbara'

_publ_section_title
;
 Amidines from cyclic amines and nitriles in the presence of zinc(ii):
 other nitriles in place of acetonitrile
;
_journal_issue 48
_journal_name_full 'New Journal of Chemistry'
_journal_page_first 23225
_journal_page_last 23238
_journal_paper_doi 10.1039/D2NJ04668G
_journal_volume 46
_journal_year 2022
_chemical_formula_moiety 'C32 H28 N4 O4 Zn'
_chemical_formula_sum 'C32 H28 N4 O4 Zn'
_chemical_formula_weight 597.95
_space_group_crystal_system triclinic
_space_group_IT_number 2
_space_group_name_Hall '-P 1'
_space_group_name_H-M_alt 'P -1'
_atom_sites_solution_hydrogens mixed
_atom_sites_solution_primary dual
_audit_creation_date 2022-04-21
_audit_creation_method
;
Olex2 1.2
(compiled 2018.05.29 svn.r3508 for OlexSys, GUI svn.r5506)
;
_audit_update_record
;
2022-05-05 deposited with the CCDC.	2022-11-18 downloaded from the CCDC.
;
_cell_angle_alpha 84.163(2)
_cell_angle_beta 81.961(2)
_cell_angle_gamma 69.405(2)
_cell_formula_units_Z 4
_cell_length_a 11.9685(3)
_cell_length_b 14.7358(4)
_cell_length_c 16.8453(3)
_cell_measurement_reflns_used 18187
_cell_measurement_temperature 150.00(10)
_cell_measurement_theta_max 29.7150
_cell_measurement_theta_min 2.7030
_cell_volume 2749.31(12)
_computing_cell_refinement 'CrysAlisPro 1.171.40.68a (Rigaku OD, 2019)'
_computing_data_collection 'CrysAlisPro 1.171.40.68a (Rigaku OD, 2019)'
_computing_data_reduction 'CrysAlisPro 1.171.40.68a (Rigaku OD, 2019)'
_computing_molecular_graphics 'Olex2 (Dolomanov et al., 2009)'
_computing_publication_material 'Olex2 (Dolomanov et al., 2009)'
_computing_structure_refinement 'ShelXL (Sheldrick, 2015)'
_computing_structure_solution 'ShelXT (Sheldrick, 2015)'
_diffrn_ambient_environment N~2~
_diffrn_ambient_temperature 150.00(10)
_diffrn_detector 'CCD plate'
_diffrn_detector_area_resol_mean 10.4933
_diffrn_detector_type Atlas
_diffrn_measured_fraction_theta_full 0.999
_diffrn_measured_fraction_theta_max 0.888
_diffrn_measurement_details
;
List of Runs (angles in degrees, time in seconds):

  # Type    Start    End  Width  t~exp~   \w     \q     \k     \f   Frames
#--------------------------------------------------------------------------
  1  \w    -60.00  44.00   1.00   10.00    --   14.05 -57.00 150.00  104
  2  \w    -12.00  90.00   1.00   10.00    --   14.05  37.00 -60.00  102
  3  \w     39.00 104.00   1.00   10.00    --   14.05 178.00 120.00   65
  4  \w    -42.00  19.00   1.00   10.00    --  -14.36 -77.00  30.00   61
  5  \w    -42.00  19.00   1.00   10.00    --  -14.36 -77.00-150.00   61
  6  \w    -42.00  19.00   1.00   10.00    --  -14.36 -77.00-120.00   61
  7  \w    -12.00  13.00   1.00   10.00    --   14.05  37.00-180.00   25
  8  \w    -48.00  21.00   1.00   10.00    --  -14.36  77.00 -90.00   69
;
_diffrn_measurement_device 'four-circle diffractometer'
_diffrn_measurement_device_type 'SuperNova, Dual, Cu at home/near, Atlas'
_diffrn_measurement_method '\w scans'
_diffrn_orient_matrix_type 'CrysAlisPro convention (1999,Acta A55,543-557)'
_diffrn_orient_matrix_UB_11 -0.0401414000
_diffrn_orient_matrix_UB_12 -0.0263812000
_diffrn_orient_matrix_UB_13 0.0043133000
_diffrn_orient_matrix_UB_21 -0.0165270000
_diffrn_orient_matrix_UB_22 0.0119223000
_diffrn_orient_matrix_UB_23 0.0407414000
_diffrn_orient_matrix_UB_31 -0.0466308000
_diffrn_orient_matrix_UB_32 0.0425971000
_diffrn_orient_matrix_UB_33 -0.0116486000
_diffrn_radiation_monochromator mirror
_diffrn_radiation_probe x-ray
_diffrn_radiation_type MoK\a
_diffrn_radiation_wavelength 0.71073
_diffrn_reflns_av_R_equivalents 0.0297
_diffrn_reflns_av_unetI/netI 0.0393
_diffrn_reflns_Laue_measured_fraction_full 0.999
_diffrn_reflns_Laue_measured_fraction_max 0.888
_diffrn_reflns_limit_h_max 15
_diffrn_reflns_limit_h_min -16
_diffrn_reflns_limit_k_max 19
_diffrn_reflns_limit_k_min -19
_diffrn_reflns_limit_l_max 23
_diffrn_reflns_limit_l_min -23
_diffrn_reflns_number 41024
_diffrn_reflns_point_group_measured_fraction_full 0.999
_diffrn_reflns_point_group_measured_fraction_max 0.888
_diffrn_reflns_theta_full 25.242
_diffrn_reflns_theta_max 30.223
_diffrn_reflns_theta_min 2.425
_diffrn_source 'micro-focus sealed X-ray tube'
_diffrn_source_type 'SuperNova (Mo) X-ray Source'
_exptl_absorpt_coefficient_mu 0.939
_exptl_absorpt_correction_T_max 1.00000
_exptl_absorpt_correction_T_min 0.87371
_exptl_absorpt_correction_type multi-scan
_exptl_absorpt_process_details
;
CrysAlisPro 1.171.40.68a (Rigaku Oxford Diffraction, 2019)
Empirical absorption correction using spherical harmonics,
 implemented in SCALE3 ABSPACK scaling algorithm.
;
_exptl_crystal_colour colourless
_exptl_crystal_density_diffrn 1.445
_exptl_crystal_description block
_exptl_crystal_F_000 1240
_exptl_crystal_size_max 0.35
_exptl_crystal_size_mid 0.25
_exptl_crystal_size_min 0.1
_refine_diff_density_max 0.398
_refine_diff_density_min -0.467
_refine_diff_density_rms 0.063
_refine_ls_extinction_method none
_refine_ls_goodness_of_fit_ref 1.035
_refine_ls_hydrogen_treatment mixed
_refine_ls_matrix_type full
_refine_ls_number_parameters 747
_refine_ls_number_reflns 14520
_refine_ls_number_restraints 0
_refine_ls_restrained_S_all 1.035
_refine_ls_R_factor_all 0.0496
_refine_ls_R_factor_gt 0.0347
_refine_ls_shift/su_max 0.001
_refine_ls_shift/su_mean 0.000
_refine_ls_structure_factor_coef Fsqd
_refine_ls_weighting_details 'w=1/[\s^2^(Fo^2^)+(0.0279P)^2^+1.5066P] where P=(Fo^2^+2Fc^2^)/3'
_refine_ls_weighting_scheme calc
_refine_ls_wR_factor_gt 0.0737
_refine_ls_wR_factor_ref 0.0815
_reflns_Friedel_coverage 0.000
_reflns_number_gt 11730
_reflns_number_total 14520
_reflns_threshold_expression 'I > 2\s(I)'
_cod_data_source_file d2nj04668g2.cif
_cod_data_source_block 8a
_cod_depositor_comments 'Adding full bibliography for 7062097--7062109.cif.'
_cod_database_code 7062103
_shelx_shelxl_version_number 2018/3
_shelx_space_group_comment
;
The symmetry employed for this shelxl refinement is uniquely defined
by the following loop, which should always be used as a source of
symmetry information in preference to the above space-group names.
They are only intended as comments.
;
_shelx_estimated_absorpt_t_max 0.912
_shelx_estimated_absorpt_t_min 0.735
_reflns_odcompleteness_completeness 99.91
_reflns_odcompleteness_iscentric 1
_reflns_odcompleteness_theta 27.50
_olex2_refinement_description
;
1. Fixed Uiso
 At 1.2 times of:
  All C(H) groups, All C(H,H) groups
2.a Secondary CH2 refined with riding coordinates:
 C41(H41A,H41B), C42(H42A,H42B), C43(H43A,H43B), C44(H44A,H44B), C45(H45A,
 H45B), C81(H81A,H81B), C82(H82A,H82B), C83(H83A,H83B), C84(H84A,H84B),
 C85(H85A,H85B)
2.b Aromatic/amide H refined with riding coordinates:
 C11(H11), C12(H12), C13(H13), C14(H14), C16(H16), C17(H17), C21(H21),
 C22(H22), C23(H23), C24(H24), C26(H26), C27(H27), C33(H33), C34(H34), C35(H35),
  C36(H36), C37(H37), C51(H51), C52(H52), C53(H53), C54(H54), C56(H56),
 C57(H57), C61(H61), C62(H62), C63(H63), C64(H64), C66(H66), C67(H67), C73(H73),
  C74(H74), C75(H75), C76(H76), C77(H77)
;
_oxdiff_exptl_absorpt_empirical_details
;
Empirical correction (ABSPACK) includes:
- Absorption correction using spherical harmonics
- Frame scaling
;
_oxdiff_exptl_absorpt_empirical_full_max 1.245
_oxdiff_exptl_absorpt_empirical_full_min 0.769

loop_
_space_group_symop_operation_xyz
'x, y, z'
'-x, -y, -z'

loop_
_atom_site_label
_atom_site_type_symbol
_atom_site_fract_x
_atom_site_fract_y
_atom_site_fract_z
_atom_site_U_iso_or_equiv
_atom_site_adp_type
_atom_site_occupancy
_atom_site_site_symmetry_order
_atom_site_calc_flag
_atom_site_refinement_flags_posn
_atom_site_refinement_flags_adp
_atom_site_refinement_flags_occupancy
_atom_site_disorder_assembly
_atom_site_disorder_group
Zn1 Zn 0.62882(2) 0.39484(2) 0.28089(2) 0.01677(5) Uani 1 1 d . . . . .
Zn2 Zn 0.10443(2) 0.87620(2) 0.22525(2) 0.01690(5) Uani 1 1 d . . . . .
O1 O 0.75351(11) 0.41426(9) 0.33732(7) 0.0219(3) Uani 1 1 d . . . . .
O2 O 0.49497(10) 0.50116(9) 0.23359(7) 0.0207(3) Uani 1 1 d . . . . .
O5 O 0.03685(11) 0.79871(9) 0.16697(7) 0.0246(3) Uani 1 1 d . . . . .
O6 O 0.00526(10) 1.00415(8) 0.27207(7) 0.0197(3) Uani 1 1 d . . . . .
O11 O 0.91893(11) 0.45407(10) 0.32296(8) 0.0279(3) Uani 1 1 d . . . . .
O22 O 0.31088(11) 0.60922(9) 0.26069(7) 0.0237(3) Uani 1 1 d . . . . .
O55 O -0.06671(14) 0.69689(12) 0.18183(8) 0.0388(4) Uani 1 1 d . . . . .
O66 O -0.08323(10) 1.16310(9) 0.24247(7) 0.0211(3) Uani 1 1 d . . . . .
N1 N 0.75724(12) 0.41620(10) 0.17858(8) 0.0175(3) Uani 1 1 d . . . . .
N2 N 0.49549(12) 0.42850(10) 0.38532(8) 0.0175(3) Uani 1 1 d . . . . .
N3 N 0.65751(13) 0.25247(10) 0.27690(8) 0.0182(3) Uani 1 1 d . . . . .
H3 H 0.7346(19) 0.2159(15) 0.2716(12) 0.028(5) Uiso 1 1 d . . . . .
N4 N 0.61331(12) 0.11073(10) 0.32334(9) 0.0194(3) Uani 1 1 d . . . . .
N5 N 0.03493(12) 0.79699(10) 0.32470(8) 0.0170(3) Uani 1 1 d . . . . .
N6 N 0.10351(12) 0.97533(10) 0.12091(8) 0.0167(3) Uani 1 1 d . . . . .
N7 N 0.28279(13) 0.81250(11) 0.22770(9) 0.0202(3) Uani 1 1 d . . . . .
H7 H 0.3041(18) 0.7515(15) 0.2302(12) 0.023(5) Uiso 1 1 d . . . . .
N8 N 0.48021(13) 0.79662(11) 0.17146(9) 0.0215(3) Uani 1 1 d . . . . .
C10 C 0.75821(15) 0.41305(12) 0.09718(10) 0.0189(3) Uani 1 1 d . . . . .
C11 C 0.65371(16) 0.41514(13) 0.06638(10) 0.0227(4) Uani 1 1 d . . . . .
H11 H 0.584771 0.418853 0.101065 0.027 Uiso 1 1 calc R . . . .
C12 C 0.65348(18) 0.41170(13) -0.01465(11) 0.0274(4) Uani 1 1 d . . . . .
H12 H 0.583767 0.414246 -0.034639 0.033 Uiso 1 1 calc R . . . .
C13 C 0.75780(19) 0.40434(14) -0.06799(11) 0.0303(4) Uani 1 1 d . . . . .
H13 H 0.757157 0.399927 -0.122598 0.036 Uiso 1 1 calc R . . . .
C14 C 0.85937(18) 0.40367(14) -0.04001(11) 0.0294(4) Uani 1 1 d . . . . .
H14 H 0.927653 0.399074 -0.075649 0.035 Uiso 1 1 calc R . . . .
C15 C 0.86180(16) 0.40996(13) 0.04342(10) 0.0234(4) Uani 1 1 d . . . . .
C16 C 0.96238(17) 0.41413(14) 0.07582(11) 0.0287(4) Uani 1 1 d . . . . .
H16 H 1.032171 0.411002 0.042300 0.034 Uiso 1 1 calc R . . . .
C17 C 0.95732(16) 0.42274(14) 0.15614(11) 0.0279(4) Uani 1 1 d . . . . .
H17 H 1.021739 0.428562 0.177702 0.033 Uiso 1 1 calc R . . . .
C18 C 0.85212(15) 0.42262(12) 0.20593(10) 0.0201(3) Uani 1 1 d . . . . .
C19 C 0.84258(15) 0.43098(12) 0.29629(10) 0.0195(3) Uani 1 1 d . . . . .
C20 C 0.49641(15) 0.38474(12) 0.46136(10) 0.0186(3) Uani 1 1 d . . . . .
C21 C 0.60186(16) 0.31024(14) 0.48249(11) 0.0256(4) Uani 1 1 d . . . . .
H21 H 0.670501 0.292606 0.445804 0.031 Uiso 1 1 calc R . . . .
C22 C 0.60240(18) 0.26420(15) 0.55726(12) 0.0320(5) Uani 1 1 d . . . . .
H22 H 0.671759 0.214975 0.571025 0.038 Uiso 1 1 calc R . . . .
C23 C 0.49937(19) 0.29030(15) 0.61370(11) 0.0327(5) Uani 1 1 d . . . . .
H23 H 0.500963 0.257651 0.663998 0.039 Uiso 1 1 calc R . . . .
C24 C 0.39740(18) 0.36309(14) 0.59502(11) 0.0282(4) Uani 1 1 d . . . . .
H24 H 0.330121 0.380199 0.632879 0.034 Uiso 1 1 calc R . . . .
C25 C 0.39306(15) 0.41283(13) 0.51853(10) 0.0212(4) Uani 1 1 d . . . . .
C26 C 0.29011(16) 0.48976(13) 0.49610(10) 0.0244(4) Uani 1 1 d . . . . .
H26 H 0.221583 0.510840 0.532547 0.029 Uiso 1 1 calc R . . . .
C27 C 0.29252(16) 0.53258(13) 0.42050(11) 0.0235(4) Uani 1 1 d . . . . .
H27 H 0.226007 0.583690 0.405058 0.028 Uiso 1 1 calc R . . . .
C28 C 0.39665(14) 0.49864(12) 0.36618(10) 0.0171(3) Uani 1 1 d . . . . .
C29 C 0.39975(15) 0.54078(12) 0.28016(10) 0.0183(3) Uani 1 1 d . . . . .
C31 C 0.58273(14) 0.20568(12) 0.29695(9) 0.0168(3) Uani 1 1 d . . . . .
C32 C 0.45213(15) 0.26183(12) 0.29551(10) 0.0192(3) Uani 1 1 d . . . . .
C33 C 0.41158(17) 0.32117(13) 0.22839(12) 0.0257(4) Uani 1 1 d . . . . .
H33 H 0.464157 0.320899 0.182133 0.031 Uiso 1 1 calc R . . . .
C34 C 0.29149(19) 0.38112(14) 0.23090(15) 0.0379(5) Uani 1 1 d . . . . .
H34 H 0.263860 0.420616 0.186013 0.046 Uiso 1 1 calc R . . . .
C35 C 0.21344(18) 0.38215(16) 0.29965(16) 0.0422(6) Uani 1 1 d . . . . .
H35 H 0.133815 0.423156 0.301381 0.051 Uiso 1 1 calc R . . . .
C36 C 0.25369(18) 0.32229(17) 0.36580(15) 0.0395(5) Uani 1 1 d . . . . .
H36 H 0.200665 0.322368 0.411786 0.047 Uiso 1 1 calc R . . . .
C37 C 0.37245(16) 0.26215(14) 0.36416(11) 0.0266(4) Uani 1 1 d . . . . .
H37 H 0.399029 0.221925 0.408933 0.032 Uiso 1 1 calc R . . . .
C41 C 0.73458(16) 0.05507(14) 0.34447(11) 0.0257(4) Uani 1 1 d . . . . .
H41A H 0.773543 0.099159 0.355944 0.031 Uiso 1 1 calc R . . . .
H41B H 0.782026 0.017744 0.299611 0.031 Uiso 1 1 calc R . . . .
C42 C 0.72751(18) -0.01313(15) 0.41779(13) 0.0322(5) Uani 1 1 d . . . . .
H42A H 0.808111 -0.052037 0.429674 0.039 Uiso 1 1 calc R . . . .
H42B H 0.686786 0.024797 0.463777 0.039 Uiso 1 1 calc R . . . .
C43 C 0.66064(19) -0.07964(15) 0.40403(14) 0.0374(5) Uani 1 1 d . . . . .
H43A H 0.652893 -0.119220 0.452717 0.045 Uiso 1 1 calc R . . . .
H43B H 0.705630 -0.122616 0.361827 0.045 Uiso 1 1 calc R . . . .
C44 C 0.53661(17) -0.01986(14) 0.38030(12) 0.0302(4) Uani 1 1 d . . . . .
H44A H 0.497407 -0.062967 0.367076 0.036 Uiso 1 1 calc R . . . .
H44B H 0.488238 0.016621 0.425339 0.036 Uiso 1 1 calc R . . . .
C45 C 0.54486(16) 0.04987(13) 0.30858(11) 0.0231(4) Uani 1 1 d . . . . .
H45A H 0.583530 0.013180 0.261611 0.028 Uiso 1 1 calc R . . . .
H45B H 0.464588 0.091025 0.297723 0.028 Uiso 1 1 calc R . . . .
C50 C 0.03930(14) 0.79676(12) 0.40597(9) 0.0175(3) Uani 1 1 d . . . . .
C51 C 0.07051(15) 0.86954(13) 0.43576(10) 0.0216(4) Uani 1 1 d . . . . .
H51 H 0.087324 0.917265 0.400752 0.026 Uiso 1 1 calc R . . . .
C52 C 0.07605(16) 0.86982(14) 0.51661(11) 0.0259(4) Uani 1 1 d . . . . .
H52 H 0.095041 0.918698 0.536282 0.031 Uiso 1 1 calc R . . . .
C53 C 0.05322(16) 0.79670(15) 0.57007(10) 0.0278(4) Uani 1 1 d . . . . .
H53 H 0.059674 0.796585 0.624464 0.033 Uiso 1 1 calc R . . . .
C54 C 0.02182(16) 0.72628(14) 0.54266(10) 0.0259(4) Uani 1 1 d . . . . .
H54 H 0.007447 0.678221 0.578477 0.031 Uiso 1 1 calc R . . . .
C55 C 0.01077(15) 0.72544(13) 0.46000(10) 0.0207(4) Uani 1 1 d . . . . .
C56 C -0.02585(16) 0.65677(14) 0.42809(11) 0.0250(4) Uani 1 1 d . . . . .
H56 H -0.043452 0.608403 0.461809 0.030 Uiso 1 1 calc R . . . .
C57 C -0.03550(16) 0.66119(14) 0.34774(11) 0.0250(4) Uani 1 1 d . . . . .
H57 H -0.062848 0.618060 0.326465 0.030 Uiso 1 1 calc R . . . .
C58 C -0.00284(15) 0.73298(13) 0.29791(10) 0.0198(3) Uani 1 1 d . . . . .
C59 C -0.01202(16) 0.74200(14) 0.20784(10) 0.0236(4) Uani 1 1 d . . . . .
C60 C 0.15623(14) 0.95700(12) 0.04358(9) 0.0167(3) Uani 1 1 d . . . . .
C61 C 0.22991(16) 0.86119(13) 0.02533(10) 0.0228(4) Uani 1 1 d . . . . .
H61 H 0.241754 0.811277 0.065198 0.027 Uiso 1 1 calc R . . . .
C62 C 0.28369(17) 0.84234(14) -0.05142(11) 0.0267(4) Uani 1 1 d . . . . .
H62 H 0.333286 0.779581 -0.063171 0.032 Uiso 1 1 calc R . . . .
C63 C 0.26484(17) 0.91668(14) -0.11260(10) 0.0265(4) Uani 1 1 d . . . . .
H63 H 0.301938 0.902595 -0.164386 0.032 Uiso 1 1 calc R . . . .
C64 C 0.19261(16) 1.00935(13) -0.09677(10) 0.0229(4) Uani 1 1 d . . . . .
H64 H 0.179334 1.057572 -0.138054 0.028 Uiso 1 1 calc R . . . .
C65 C 0.13769(15) 1.03256(12) -0.01774(10) 0.0183(3) Uani 1 1 d . . . . .
C66 C 0.06433(16) 1.12761(13) 0.00265(10) 0.0208(4) Uani 1 1 d . . . . .
H66 H 0.049895 1.178503 -0.036374 0.025 Uiso 1 1 calc R . . . .
C67 C 0.01489(15) 1.14387(12) 0.08031(10) 0.0202(3) Uani 1 1 d . . . . .
H67 H -0.032493 1.206116 0.094977 0.024 Uiso 1 1 calc R . . . .
C68 C 0.03663(14) 1.06518(12) 0.13780(9) 0.0164(3) Uani 1 1 d . . . . .
C69 C -0.01872(14) 1.08014(12) 0.22447(9) 0.0172(3) Uani 1 1 d . . . . .
C71 C 0.36791(15) 0.84828(12) 0.20326(10) 0.0193(3) Uani 1 1 d . . . . .
C72 C 0.33558(15) 0.95526(13) 0.20679(10) 0.0206(3) Uani 1 1 d . . . . .
C73 C 0.27215(16) 0.99991(14) 0.27654(11) 0.0263(4) Uani 1 1 d . . . . .
H73 H 0.258364 0.962233 0.322015 0.032 Uiso 1 1 calc R . . . .
C74 C 0.22947(17) 1.10053(16) 0.27830(14) 0.0352(5) Uani 1 1 d . . . . .
H74 H 0.187551 1.130109 0.324954 0.042 Uiso 1 1 calc R . . . .
C75 C 0.24935(19) 1.15631(15) 0.21090(15) 0.0398(5) Uani 1 1 d . . . . .
H75 H 0.219269 1.223656 0.211755 0.048 Uiso 1 1 calc R . . . .
C76 C 0.3137(2) 1.11277(15) 0.14209(14) 0.0380(5) Uani 1 1 d . . . . .
H76 H 0.327848 1.150961 0.097066 0.046 Uiso 1 1 calc R . . . .
C77 C 0.35737(17) 1.01266(14) 0.13955(12) 0.0276(4) Uani 1 1 d . . . . .
H77 H 0.401155 0.983727 0.093094 0.033 Uiso 1 1 calc R . . . .
C81 C 0.58582(16) 0.82462(15) 0.17473(12) 0.0282(4) Uani 1 1 d . . . . .
H81A H 0.631868 0.785173 0.216677 0.034 Uiso 1 1 calc R . . . .
H81B H 0.559554 0.891993 0.188072 0.034 Uiso 1 1 calc R . . . .
C82 C 0.66529(19) 0.81162(16) 0.09503(14) 0.0381(5) Uani 1 1 d . . . . .
H82A H 0.622991 0.857507 0.054527 0.046 Uiso 1 1 calc R . . . .
H82B H 0.737466 0.825143 0.100434 0.046 Uiso 1 1 calc R . . . .
C83 C 0.69966(18) 0.70895(15) 0.06831(13) 0.0356(5) Uani 1 1 d . . . . .
H83A H 0.743276 0.704116 0.014960 0.043 Uiso 1 1 calc R . . . .
H83B H 0.751711 0.663592 0.104691 0.043 Uiso 1 1 calc R . . . .
C84 C 0.58795(17) 0.68317(14) 0.06757(12) 0.0311(4) Uani 1 1 d . . . . .
H84A H 0.611191 0.616188 0.053800 0.037 Uiso 1 1 calc R . . . .
H84B H 0.540570 0.724021 0.026777 0.037 Uiso 1 1 calc R . . . .
C85 C 0.51224(17) 0.69645(13) 0.14841(12) 0.0286(4) Uani 1 1 d . . . . .
H85A H 0.439801 0.682181 0.145452 0.034 Uiso 1 1 calc R . . . .
H85B H 0.556825 0.651756 0.188638 0.034 Uiso 1 1 calc R . . . .

loop_
_atom_site_aniso_label
_atom_site_aniso_U_11
_atom_site_aniso_U_22
_atom_site_aniso_U_33
_atom_site_aniso_U_23
_atom_site_aniso_U_13
_atom_site_aniso_U_12
Zn1 0.01443(10) 0.01584(10) 0.01948(9) 0.00004(7) -0.00158(7) -0.00490(7)
Zn2 0.01629(10) 0.01681(10) 0.01575(9) 0.00087(7) -0.00118(7) -0.00410(7)
O1 0.0210(6) 0.0276(7) 0.0201(6) -0.0017(5) -0.0028(5) -0.0117(5)
O2 0.0189(6) 0.0181(6) 0.0217(6) 0.0022(5) -0.0008(5) -0.0035(5)
O5 0.0316(7) 0.0285(7) 0.0168(6) -0.0001(5) -0.0050(5) -0.0138(6)
O6 0.0194(6) 0.0195(6) 0.0161(5) 0.0012(4) 0.0003(4) -0.0030(5)
O11 0.0268(7) 0.0366(8) 0.0275(7) 0.0043(6) -0.0097(5) -0.0189(6)
O22 0.0193(6) 0.0192(6) 0.0290(6) 0.0034(5) -0.0050(5) -0.0027(5)
O55 0.0483(9) 0.0562(10) 0.0272(7) -0.0097(7) -0.0027(6) -0.0355(8)
O66 0.0191(6) 0.0187(6) 0.0215(6) -0.0032(5) 0.0005(5) -0.0021(5)
N1 0.0166(7) 0.0159(7) 0.0191(7) 0.0001(5) -0.0023(5) -0.0047(5)
N2 0.0165(7) 0.0164(7) 0.0197(7) -0.0015(5) -0.0024(5) -0.0057(5)
N3 0.0138(7) 0.0172(7) 0.0222(7) -0.0020(5) 0.0017(5) -0.0048(6)
N4 0.0164(7) 0.0179(7) 0.0245(7) 0.0013(6) -0.0044(5) -0.0062(6)
N5 0.0162(7) 0.0179(7) 0.0159(6) -0.0006(5) -0.0009(5) -0.0048(5)
N6 0.0155(7) 0.0168(7) 0.0164(6) -0.0005(5) -0.0011(5) -0.0042(5)
N7 0.0188(7) 0.0157(7) 0.0238(7) 0.0046(6) -0.0033(6) -0.0044(6)
N8 0.0190(7) 0.0184(7) 0.0277(8) -0.0034(6) 0.0003(6) -0.0078(6)
C10 0.0222(9) 0.0128(8) 0.0195(8) 0.0001(6) -0.0019(6) -0.0039(6)
C11 0.0248(9) 0.0194(9) 0.0239(8) -0.0003(7) -0.0042(7) -0.0073(7)
C12 0.0358(11) 0.0218(9) 0.0274(9) -0.0016(7) -0.0113(8) -0.0103(8)
C13 0.0472(12) 0.0238(10) 0.0180(8) -0.0011(7) -0.0050(8) -0.0094(9)
C14 0.0353(11) 0.0276(10) 0.0214(9) -0.0009(7) 0.0031(8) -0.0083(8)
C15 0.0272(9) 0.0183(9) 0.0220(8) 0.0021(7) -0.0003(7) -0.0063(7)
C16 0.0208(9) 0.0343(11) 0.0280(9) 0.0037(8) 0.0028(7) -0.0093(8)
C17 0.0196(9) 0.0368(11) 0.0283(9) 0.0070(8) -0.0046(7) -0.0127(8)
C18 0.0189(8) 0.0189(8) 0.0219(8) 0.0036(6) -0.0034(6) -0.0066(7)
C19 0.0194(8) 0.0189(8) 0.0206(8) 0.0027(6) -0.0044(6) -0.0074(7)
C20 0.0189(8) 0.0197(8) 0.0187(8) -0.0021(6) -0.0038(6) -0.0078(7)
C21 0.0201(9) 0.0270(10) 0.0262(9) 0.0017(7) -0.0024(7) -0.0050(7)
C22 0.0276(10) 0.0333(11) 0.0300(10) 0.0086(8) -0.0075(8) -0.0052(8)
C23 0.0387(12) 0.0364(11) 0.0212(9) 0.0064(8) -0.0058(8) -0.0122(9)
C24 0.0309(10) 0.0327(11) 0.0197(8) -0.0021(7) 0.0014(7) -0.0106(8)
C25 0.0226(9) 0.0230(9) 0.0187(8) -0.0041(7) -0.0018(6) -0.0082(7)
C26 0.0207(9) 0.0265(10) 0.0219(8) -0.0079(7) 0.0029(7) -0.0031(7)
C27 0.0193(9) 0.0215(9) 0.0260(9) -0.0054(7) -0.0017(7) -0.0015(7)
C28 0.0166(8) 0.0143(8) 0.0207(8) -0.0024(6) -0.0032(6) -0.0051(6)
C29 0.0182(8) 0.0147(8) 0.0234(8) 0.0000(6) -0.0036(6) -0.0070(6)
C31 0.0174(8) 0.0189(8) 0.0142(7) -0.0038(6) -0.0004(6) -0.0061(6)
C32 0.0158(8) 0.0169(8) 0.0265(8) -0.0054(7) -0.0016(6) -0.0065(6)
C33 0.0261(10) 0.0208(9) 0.0347(10) 0.0015(7) -0.0100(8) -0.0118(7)
C34 0.0315(11) 0.0209(10) 0.0661(15) 0.0011(10) -0.0265(10) -0.0077(8)
C35 0.0168(10) 0.0308(12) 0.0800(17) -0.0251(11) -0.0104(10) -0.0018(8)
C36 0.0197(10) 0.0458(13) 0.0567(14) -0.0283(11) 0.0074(9) -0.0132(9)
C37 0.0217(9) 0.0303(10) 0.0306(9) -0.0100(8) 0.0026(7) -0.0121(8)
C41 0.0172(9) 0.0239(9) 0.0341(10) 0.0048(8) -0.0049(7) -0.0058(7)
C42 0.0246(10) 0.0295(11) 0.0401(11) 0.0122(9) -0.0104(8) -0.0076(8)
C43 0.0363(12) 0.0263(11) 0.0475(12) 0.0138(9) -0.0066(9) -0.0119(9)
C44 0.0299(10) 0.0267(10) 0.0367(11) 0.0060(8) -0.0026(8) -0.0156(8)
C45 0.0244(9) 0.0196(9) 0.0282(9) -0.0007(7) -0.0044(7) -0.0108(7)
C50 0.0141(8) 0.0185(8) 0.0164(7) 0.0000(6) -0.0004(6) -0.0020(6)
C51 0.0215(9) 0.0211(9) 0.0206(8) -0.0002(7) -0.0031(6) -0.0051(7)
C52 0.0215(9) 0.0303(10) 0.0235(9) -0.0072(7) -0.0051(7) -0.0034(8)
C53 0.0209(9) 0.0412(12) 0.0158(8) -0.0002(7) -0.0028(6) -0.0041(8)
C54 0.0213(9) 0.0331(10) 0.0187(8) 0.0066(7) -0.0015(7) -0.0059(8)
C55 0.0158(8) 0.0233(9) 0.0192(8) 0.0019(7) 0.0006(6) -0.0036(7)
C56 0.0218(9) 0.0247(9) 0.0269(9) 0.0048(7) 0.0028(7) -0.0098(7)
C57 0.0239(9) 0.0239(9) 0.0289(9) -0.0029(7) 0.0010(7) -0.0116(7)
C58 0.0173(8) 0.0215(9) 0.0191(8) -0.0027(6) 0.0003(6) -0.0054(7)
C59 0.0232(9) 0.0278(10) 0.0200(8) -0.0050(7) -0.0013(7) -0.0086(7)
C60 0.0164(8) 0.0185(8) 0.0158(7) -0.0010(6) -0.0017(6) -0.0069(6)
C61 0.0254(9) 0.0201(9) 0.0197(8) 0.0003(7) -0.0013(7) -0.0049(7)
C62 0.0300(10) 0.0218(9) 0.0243(9) -0.0060(7) 0.0035(7) -0.0049(8)
C63 0.0332(10) 0.0294(10) 0.0172(8) -0.0049(7) 0.0038(7) -0.0126(8)
C64 0.0298(10) 0.0255(9) 0.0155(8) 0.0013(7) -0.0020(7) -0.0127(8)
C65 0.0198(8) 0.0208(8) 0.0166(7) -0.0008(6) -0.0029(6) -0.0096(7)
C66 0.0261(9) 0.0189(8) 0.0170(8) 0.0036(6) -0.0051(6) -0.0072(7)
C67 0.0201(8) 0.0163(8) 0.0214(8) 0.0003(6) -0.0036(6) -0.0026(7)
C68 0.0151(8) 0.0176(8) 0.0163(7) -0.0009(6) -0.0025(6) -0.0051(6)
C69 0.0127(8) 0.0202(8) 0.0178(7) -0.0020(6) -0.0009(6) -0.0047(6)
C71 0.0190(8) 0.0214(9) 0.0162(7) 0.0026(6) -0.0036(6) -0.0057(7)
C72 0.0178(8) 0.0206(9) 0.0247(8) -0.0024(7) -0.0037(6) -0.0072(7)
C73 0.0197(9) 0.0321(10) 0.0296(9) -0.0087(8) -0.0015(7) -0.0106(8)
C74 0.0201(10) 0.0347(12) 0.0534(13) -0.0238(10) -0.0003(9) -0.0082(8)
C75 0.0322(11) 0.0207(10) 0.0699(16) -0.0108(10) -0.0148(11) -0.0076(9)
C76 0.0444(13) 0.0248(10) 0.0500(13) 0.0064(9) -0.0150(10) -0.0169(9)
C77 0.0318(10) 0.0236(10) 0.0293(9) -0.0003(7) -0.0040(8) -0.0120(8)
C81 0.0201(9) 0.0297(10) 0.0375(10) -0.0088(8) -0.0019(7) -0.0106(8)
C82 0.0315(11) 0.0362(12) 0.0499(13) -0.0104(10) 0.0125(9) -0.0198(9)
C83 0.0265(10) 0.0326(11) 0.0448(12) -0.0094(9) 0.0098(9) -0.0097(9)
C84 0.0282(10) 0.0217(10) 0.0418(11) -0.0102(8) 0.0034(8) -0.0069(8)
C85 0.0220(9) 0.0201(9) 0.0420(11) -0.0037(8) 0.0044(8) -0.0077(7)

loop_
_atom_type_symbol
_atom_type_description
_atom_type_scat_dispersion_real
_atom_type_scat_dispersion_imag
_atom_type_scat_source
C C 0.0033 0.0016 'International Tables Vol C Tables 4.2.6.8 and 6.1.1.4'
H H 0.0000 0.0000 'International Tables Vol C Tables 4.2.6.8 and 6.1.1.4'
N N 0.0061 0.0033 'International Tables Vol C Tables 4.2.6.8 and 6.1.1.4'
O O 0.0106 0.0060 'International Tables Vol C Tables 4.2.6.8 and 6.1.1.4'
Zn Zn 0.2839 1.4301 'International Tables Vol C Tables 4.2.6.8 and 6.1.1.4'

loop_
_geom_angle_atom_site_label_1
_geom_angle_atom_site_label_2
_geom_angle_atom_site_label_3
_geom_angle
_geom_angle_site_symmetry_1
_geom_angle_site_symmetry_3
_geom_angle_publ_flag
O1 Zn1 O2 125.12(5) . . ?
O1 Zn1 N1 78.36(5) . . ?
O1 Zn1 N2 92.83(5) . . ?
O1 Zn1 N3 110.35(6) . . ?
O2 Zn1 N1 90.15(5) . . ?
O2 Zn1 N2 79.43(5) . . ?
O2 Zn1 N3 124.53(6) . . ?
N2 Zn1 N1 159.14(5) . . ?
N3 Zn1 N1 100.92(5) . . ?
N3 Zn1 N2 99.87(6) . . ?
O5 Zn2 O6 123.58(5) . . ?
O5 Zn2 N5 78.47(5) . . ?
O5 Zn2 N6 91.14(5) . . ?
O5 Zn2 N7 111.74(6) . . ?
O6 Zn2 N5 91.29(5) . . ?
O6 Zn2 N6 78.97(5) . . ?
N6 Zn2 N5 158.73(5) . . ?
N7 Zn2 O6 124.65(6) . . ?
N7 Zn2 N5 101.60(5) . . ?
N7 Zn2 N6 99.47(5) . . ?
C19 O1 Zn1 119.37(11) . . ?
C29 O2 Zn1 117.73(10) . . ?
C59 O5 Zn2 118.73(11) . . ?
C69 O6 Zn2 117.77(10) . . ?
C10 N1 Zn1 131.20(12) . . ?
C18 N1 Zn1 109.60(11) . . ?
C18 N1 C10 118.78(15) . . ?
C20 N2 Zn1 130.67(11) . . ?
C28 N2 Zn1 110.27(11) . . ?
C28 N2 C20 118.85(14) . . ?
C31 N3 Zn1 129.15(12) . . ?
C31 N4 C41 121.35(15) . . ?
C31 N4 C45 122.19(14) . . ?
C41 N4 C45 113.70(14) . . ?
C50 N5 Zn2 129.82(12) . . ?
C58 N5 Zn2 110.81(11) . . ?
C58 N5 C50 118.83(15) . . ?
C60 N6 Zn2 130.01(11) . . ?
C68 N6 Zn2 111.08(10) . . ?
C68 N6 C60 118.85(14) . . ?
C71 N7 Zn2 128.87(12) . . ?
C71 N8 C81 123.56(15) . . ?
C71 N8 C85 122.06(15) . . ?
C85 N8 C81 112.82(14) . . ?
N1 C10 C11 119.47(15) . . ?
N1 C10 C15 121.14(16) . . ?
C11 C10 C15 119.38(16) . . ?
C12 C11 C10 120.11(17) . . ?
C11 C12 C13 120.72(18) . . ?
C14 C13 C12 120.37(17) . . ?
C13 C14 C15 120.42(18) . . ?
C10 C15 C14 118.90(17) . . ?
C16 C15 C10 117.89(16) . . ?
C16 C15 C14 123.21(17) . . ?
C17 C16 C15 120.08(17) . . ?
C16 C17 C18 118.55(18) . . ?
N1 C18 C17 123.41(16) . . ?
N1 C18 C19 116.04(15) . . ?
C17 C18 C19 120.54(16) . . ?
O1 C19 C18 115.64(15) . . ?
O11 C19 O1 125.96(16) . . ?
O11 C19 C18 118.39(15) . . ?
N2 C20 C21 119.22(15) . . ?
N2 C20 C25 121.03(15) . . ?
C21 C20 C25 119.74(15) . . ?
C22 C21 C20 119.61(17) . . ?
C21 C22 C23 120.93(17) . . ?
C24 C23 C22 120.40(17) . . ?
C23 C24 C25 120.53(17) . . ?
C24 C25 C20 118.76(16) . . ?
C24 C25 C26 123.01(16) . . ?
C26 C25 C20 118.23(15) . . ?
C27 C26 C25 119.31(16) . . ?
C26 C27 C28 119.28(16) . . ?
N2 C28 C27 123.24(15) . . ?
N2 C28 C29 116.16(14) . . ?
C27 C28 C29 120.59(14) . . ?
O2 C29 C28 116.32(14) . . ?
O22 C29 O2 125.50(15) . . ?
O22 C29 C28 118.18(15) . . ?
N3 C31 N4 125.28(15) . . ?
N3 C31 C32 117.56(15) . . ?
N4 C31 C32 117.06(15) . . ?
C33 C32 C31 120.07(16) . . ?
C33 C32 C37 119.76(16) . . ?
C37 C32 C31 119.88(16) . . ?
C32 C33 C34 119.54(19) . . ?
C35 C34 C33 120.4(2) . . ?
C36 C35 C34 119.93(18) . . ?
C35 C36 C37 120.4(2) . . ?
C36 C37 C32 120.00(19) . . ?
N4 C41 C42 109.87(15) . . ?
C43 C42 C41 111.39(17) . . ?
C42 C43 C44 110.09(17) . . ?
C45 C44 C43 111.06(16) . . ?
N4 C45 C44 111.27(15) . . ?
N5 C50 C51 119.21(15) . . ?
N5 C50 C55 120.98(16) . . ?
C51 C50 C55 119.81(15) . . ?
C52 C51 C50 119.84(17) . . ?
C51 C52 C53 120.60(18) . . ?
C54 C53 C52 120.48(16) . . ?
C53 C54 C55 120.67(17) . . ?
C54 C55 C50 118.48(17) . . ?
C56 C55 C50 117.96(15) . . ?
C56 C55 C54 123.56(17) . . ?
C57 C56 C55 120.19(17) . . ?
C56 C57 C58 118.24(18) . . ?
N5 C58 C57 123.67(16) . . ?
N5 C58 C59 115.50(15) . . ?
C57 C58 C59 120.82(17) . . ?
O5 C59 C58 115.38(16) . . ?
O55 C59 O5 126.38(17) . . ?
O55 C59 C58 118.22(17) . . ?
N6 C60 C61 119.20(15) . . ?
N6 C60 C65 120.96(14) . . ?
C61 C60 C65 119.84(15) . . ?
C62 C61 C60 119.63(16) . . ?
C61 C62 C63 120.80(17) . . ?
C64 C63 C62 120.65(16) . . ?
C63 C64 C65 120.40(16) . . ?
C64 C65 C60 118.64(15) . . ?
C66 C65 C60 118.41(15) . . ?
C66 C65 C64 122.95(15) . . ?
C67 C66 C65 119.28(15) . . ?
C66 C67 C68 119.10(15) . . ?
N6 C68 C67 123.38(15) . . ?
N6 C68 C69 116.01(14) . . ?
C67 C68 C69 120.61(14) . . ?
O6 C69 C68 116.03(14) . . ?
O66 C69 O6 126.00(15) . . ?
O66 C69 C68 117.97(14) . . ?
N7 C71 N8 125.04(16) . . ?
N7 C71 C72 116.69(15) . . ?
N8 C71 C72 118.17(15) . . ?
C73 C72 C71 119.15(16) . . ?
C77 C72 C71 121.36(16) . . ?
C77 C72 C73 119.21(17) . . ?
C74 C73 C72 120.23(19) . . ?
C75 C74 C73 119.89(19) . . ?
C74 C75 C76 120.29(19) . . ?
C75 C76 C77 120.5(2) . . ?
C76 C77 C72 119.87(19) . . ?
N8 C81 C82 111.37(16) . . ?
C83 C82 C81 111.05(17) . . ?
C84 C83 C82 110.06(16) . . ?
C83 C84 C85 111.55(17) . . ?
N8 C85 C84 109.93(15) . . ?

loop_
_geom_bond_atom_site_label_1
_geom_bond_atom_site_label_2
_geom_bond_distance
_geom_bond_site_symmetry_2
_geom_bond_publ_flag
Zn1 O1 1.9913(12) . ?
Zn1 O2 1.9983(11) . ?
Zn1 N1 2.2183(14) . ?
Zn1 N2 2.1732(14) . ?
Zn1 N3 2.0097(15) . ?
Zn2 O5 2.0054(13) . ?
Zn2 O6 2.0129(12) . ?
Zn2 N5 2.1809(14) . ?
Zn2 N6 2.1668(13) . ?
Zn2 N7 2.0117(14) . ?
O1 C19 1.272(2) . ?
O2 C29 1.277(2) . ?
O5 C59 1.276(2) . ?
O6 C69 1.2785(19) . ?
O11 C19 1.232(2) . ?
O22 C29 1.2376(19) . ?
O55 C59 1.228(2) . ?
O66 C69 1.236(2) . ?
N1 C10 1.375(2) . ?
N1 C18 1.320(2) . ?
N2 C20 1.374(2) . ?
N2 C28 1.323(2) . ?
N3 C31 1.301(2) . ?
N4 C31 1.359(2) . ?
N4 C41 1.468(2) . ?
N4 C45 1.469(2) . ?
N5 C50 1.377(2) . ?
N5 C58 1.320(2) . ?
N6 C60 1.375(2) . ?
N6 C68 1.320(2) . ?
N7 C71 1.304(2) . ?
N8 C71 1.355(2) . ?
N8 C81 1.470(2) . ?
N8 C85 1.467(2) . ?
C10 C11 1.409(2) . ?
C10 C15 1.419(2) . ?
C11 C12 1.372(2) . ?
C12 C13 1.410(3) . ?
C13 C14 1.360(3) . ?
C14 C15 1.423(2) . ?
C15 C16 1.412(3) . ?
C16 C17 1.363(3) . ?
C17 C18 1.412(2) . ?
C18 C19 1.525(2) . ?
C20 C21 1.413(2) . ?
C20 C25 1.420(2) . ?
C21 C22 1.368(3) . ?
C22 C23 1.409(3) . ?
C23 C24 1.363(3) . ?
C24 C25 1.414(2) . ?
C25 C26 1.416(2) . ?
C26 C27 1.364(2) . ?
C27 C28 1.406(2) . ?
C28 C29 1.518(2) . ?
C31 C32 1.492(2) . ?
C32 C33 1.390(2) . ?
C32 C37 1.391(2) . ?
C33 C34 1.395(3) . ?
C34 C35 1.380(3) . ?
C35 C36 1.379(3) . ?
C36 C37 1.384(3) . ?
C41 C42 1.523(3) . ?
C42 C43 1.518(3) . ?
C43 C44 1.521(3) . ?
C44 C45 1.520(2) . ?
C50 C51 1.409(3) . ?
C50 C55 1.421(2) . ?
C51 C52 1.373(2) . ?
C52 C53 1.410(3) . ?
C53 C54 1.361(3) . ?
C54 C55 1.419(2) . ?
C55 C56 1.412(3) . ?
C56 C57 1.368(3) . ?
C57 C58 1.412(2) . ?
C58 C59 1.526(2) . ?
C60 C61 1.415(2) . ?
C60 C65 1.419(2) . ?
C61 C62 1.370(2) . ?
C62 C63 1.405(3) . ?
C63 C64 1.365(3) . ?
C64 C65 1.418(2) . ?
C65 C66 1.414(2) . ?
C66 C67 1.366(2) . ?
C67 C68 1.407(2) . ?
C68 C69 1.520(2) . ?
C71 C72 1.491(2) . ?
C72 C73 1.395(2) . ?
C72 C77 1.394(3) . ?
C73 C74 1.390(3) . ?
C74 C75 1.376(3) . ?
C75 C76 1.379(3) . ?
C76 C77 1.384(3) . ?
C81 C82 1.520(3) . ?
C82 C83 1.520(3) . ?
C83 C84 1.515(3) . ?
C84 C85 1.516(3) . ?

loop_
_geom_hbond_atom_site_label_D
_geom_hbond_atom_site_label_H
_geom_hbond_atom_site_label_A
_geom_hbond_distance_DH
_geom_hbond_distance_HA
_geom_hbond_distance_DA
_geom_hbond_angle_DHA
_geom_hbond_site_symmetry_A
_geom_hbond_publ_flag
N3 H3 O66 0.89(2) 2.05(2) 2.9114(18) 165.0(19) 1_645 yes
N7 H7 O22 0.84(2) 2.08(2) 2.898(2) 163.0(19) . yes
